data_4347904
loop_
_publ_author_name
'Pachfule, Pradip'
'Garai, Bikash'
'Banerjee, Rahul'

_publ_contact_author
;

Dr. Rahul Banerjee

Scientist
Physical/Materials Chemistry Division  
National Chemical Laboratory
Dr. Homi Bhaba Road
Pune 411008, India


;
_publ_section_title
;
 Functionalization and Isoreticulation in a Series of Metal-Organic
 Frameworks Derived from Pyridinecarboxylates.
;
_journal_issue 15
_journal_name_full 'Inorganic chemistry'
_journal_page_first 7200
_journal_page_last 7205
_journal_paper_doi 10.1021/acs.inorgchem.6b00758
_journal_volume 55
_journal_year 2016
_chemical_formula_moiety 'C12 H10 Cd N2 O5, C3 H7 N O'
_chemical_formula_sum 'C15 H17 Cd N3 O6'
_chemical_formula_weight 447.73
_space_group_IT_number 61
_space_group_name_Hall '-P 2ac 2ab'
_space_group_name_H-M_alt 'P b c a'
_symmetry_cell_setting orthorhombic
_symmetry_space_group_name_H-M 'P b c a'
_atom_sites_solution_hydrogens geom
_atom_sites_solution_primary direct
_atom_sites_solution_secondary difmap
_audit_creation_method SHELXL-97
_cell_angle_alpha 90.00
_cell_angle_beta 90.00
_cell_angle_gamma 90.00
_cell_formula_units_Z 8
_cell_length_a 12.3156(6)
_cell_length_b 15.5113(10)
_cell_length_c 18.9521(12)
_cell_measurement_reflns_used 4281
_cell_measurement_temperature 293(2)
_cell_measurement_theta_max 27.35
_cell_measurement_theta_min 2.71
_cell_volume 3620.4(4)
_computing_cell_refinement 'Bruker SMART'
_computing_data_collection 'Bruker SMART'
_computing_data_reduction 'Bruker SAINT'
_computing_molecular_graphics 'Bruker SHELXTL'
_computing_publication_material 'Bruker SHELXTL'
_computing_structure_refinement 'Bruker SHELXTL'
_computing_structure_solution 'Bruker SHELXTL'
_diffrn_ambient_temperature 293(2)
_diffrn_measured_fraction_theta_full 0.862
_diffrn_measured_fraction_theta_max 0.962
_diffrn_measurement_device_type 'CCD area detector'
_diffrn_measurement_method 'phi and omega scans'
_diffrn_radiation_monochromator graphite
_diffrn_radiation_source 'fine-focus sealed tube'
_diffrn_radiation_type MoK\a
_diffrn_radiation_wavelength 0.71073
_diffrn_reflns_av_R_equivalents 0.0214
_diffrn_reflns_av_sigmaI/netI 0.0327
_diffrn_reflns_limit_h_max 12
_diffrn_reflns_limit_h_min -15
_diffrn_reflns_limit_k_max 12
_diffrn_reflns_limit_k_min -19
_diffrn_reflns_limit_l_max 18
_diffrn_reflns_limit_l_min -25
_diffrn_reflns_number 11330
_diffrn_reflns_theta_full 27.35
_diffrn_reflns_theta_max 27.35
_diffrn_reflns_theta_min 2.71
_exptl_absorpt_coefficient_mu 1.241
_exptl_absorpt_correction_T_max 0.8787
_exptl_absorpt_correction_T_min 0.7076
_exptl_absorpt_correction_type multi-scan
_exptl_absorpt_process_details 'Blessing, Acta Cryst. (1995) A51 33-58'
_exptl_crystal_colour colorless
_exptl_crystal_density_diffrn 1.643
_exptl_crystal_density_method 'not measured'
_exptl_crystal_description Prism
_exptl_crystal_F_000 2034
_exptl_crystal_size_max 0.44
_exptl_crystal_size_mid 0.35
_exptl_crystal_size_min 0.31
_refine_diff_density_max 0.475
_refine_diff_density_min -0.384
_refine_diff_density_rms 0.070
_refine_ls_extinction_method none
_refine_ls_goodness_of_fit_ref 0.970
_refine_ls_hydrogen_treatment mixed
_refine_ls_matrix_type full
_refine_ls_number_parameters 234
_refine_ls_number_reflns 4281
_refine_ls_number_restraints 0
_refine_ls_restrained_S_all 0.970
_refine_ls_R_factor_all 0.0398
_refine_ls_R_factor_gt 0.0233
_refine_ls_shift/su_max 0.002
_refine_ls_shift/su_mean 0.000
_refine_ls_structure_factor_coef Fsqd
_refine_ls_weighting_details 'calc w=1/[\s^2^(Fo^2^)+(0.0270P)^2^+0.0000P] where P=(Fo^2^+2Fc^2^)/3'
_refine_ls_weighting_scheme calc
_refine_ls_wR_factor_gt 0.0510
_refine_ls_wR_factor_ref 0.0534
_reflns_number_gt 3091
_reflns_number_total 4281
_reflns_threshold_expression >2sigma(I)
_cod_data_source_file ic6b00758_si_002.cif
_cod_data_source_block Cd-INA-1
_cod_depositor_comments
;
The following automatic conversions were performed:

data item '_symmetry_cell_setting' value 'Orthorhombic' was changed
to 'orthorhombic' in accordance with the
/home/saulius/struct/COD-crude-data/automatic-downloads/DataCite-retrospective/ACS/depositions/lib/dictionaries/cif_core.dic
dictionary named 'cif_core.dic' version 2.4.2 last updated on
2011-04-26.

Automatic conversion script
Id: cif_fix_values 6909 2019-04-08 15:41:33Z antanas 
;
_cod_original_sg_symbol_H-M Pbca
_cod_database_code 4347904

loop_
_symmetry_equiv_pos_as_xyz
'x, y, z'
'-x+1/2, -y, z+1/2'
'x+1/2, -y+1/2, -z'
'-x, y+1/2, -z+1/2'
'-x, -y, -z'
'x-1/2, y, -z-1/2'
'-x-1/2, y-1/2, z'
'x, -y-1/2, z-1/2'

loop_
_atom_site_label
_atom_site_type_symbol
_atom_site_fract_x
_atom_site_fract_y
_atom_site_fract_z
_atom_site_U_iso_or_equiv
_atom_site_adp_type
_atom_site_occupancy
_atom_site_symmetry_multiplicity
_atom_site_calc_flag
_atom_site_refinement_flags
C1 C 0.5071(2) 0.66496(15) 0.93787(15) 0.0521(8) Uani 1 1 d .
H1A H 0.4981 0.6190 0.9069 0.063 Uiso 1 1 calc R
C2 C 0.4376(2) 0.67141(15) 0.99363(14) 0.0513(8) Uani 1 1 d .
H2A H 0.3846 0.6295 1.0004 0.062 Uiso 1 1 calc R
C3 C 0.44539(16) 0.73917(12) 1.03972(12) 0.0246(5) Uani 1 1 d .
C4 C 0.52996(19) 0.79594(14) 1.02858(14) 0.0411(6) Uani 1 1 d .
H4A H 0.5409 0.8420 1.0591 0.049 Uiso 1 1 calc R
C5 C 0.59746(19) 0.78377(14) 0.97222(14) 0.0437(7) Uani 1 1 d .
H5A H 0.6546 0.8223 0.9663 0.052 Uiso 1 1 calc R
C6 C 0.56106(18) 0.57884(12) 0.77416(12) 0.0265(5) Uani 1 1 d .
C7 C 0.49908(17) 0.49774(12) 0.75491(12) 0.0229(5) Uani 1 1 d .
C8 C 0.52561(18) 0.42024(13) 0.78646(13) 0.0349(6) Uani 1 1 d .
H8A H 0.5808 0.4175 0.8199 0.042 Uiso 1 1 calc R
C9 C 0.46888(18) 0.34655(13) 0.76764(13) 0.0347(6) Uani 1 1 d .
H9A H 0.4873 0.2949 0.7894 0.042 Uiso 1 1 calc R
C10 C 0.36345(18) 0.42157(13) 0.69067(11) 0.0305(5) Uani 1 1 d .
H10A H 0.3072 0.4228 0.6579 0.037 Uiso 1 1 calc R
C11 C 0.41615(18) 0.49830(12) 0.70663(12) 0.0308(5) Uani 1 1 d .
H11A H 0.3954 0.5494 0.6848 0.037 Uiso 1 1 calc R
C12 C 0.86229(16) 0.74702(14) 0.90428(12) 0.0251(5) Uani 1 1 d .
C13 C 0.7342(2) 0.51650(19) 0.63052(17) 0.0567(8) Uani 1 1 d .
H13A H 0.7398 0.5028 0.6781 0.068 Uiso 1 1 calc R
C14 C 0.7086(5) 0.4702(2) 0.5127(2) 0.160(3) Uani 1 1 d .
H14B H 0.7607 0.4362 0.4873 0.239 Uiso 1 1 calc R
H14C H 0.7228 0.5303 0.5047 0.239 Uiso 1 1 calc R
H14A H 0.6368 0.4564 0.4966 0.239 Uiso 1 1 calc R
C15 C 0.7058(3) 0.3637(2) 0.6096(2) 0.1184(18) Uani 1 1 d .
H15B H 0.6358 0.3423 0.5959 0.178 Uiso 1 1 calc R
H15C H 0.7127 0.3611 0.6600 0.178 Uiso 1 1 calc R
H15A H 0.7614 0.3291 0.5882 0.178 Uiso 1 1 calc R
Cd3A Cd 0.688204(11) 0.716011(8) 0.817986(8) 0.01953(5) Uani 1 1 d .
H3A H 0.783(2) 0.6720(15) 0.6928(12) 0.029 Uiso 1 1 d .
H3B H 0.8502(19) 0.6906(14) 0.7326(14) 0.029 Uiso 1 1 d .
N1 N 0.58699(15) 0.72046(10) 0.92525(10) 0.0321(5) Uani 1 1 d .
N2 N 0.38980(14) 0.34592(9) 0.72019(9) 0.0244(4) Uani 1 1 d .
N3 N 0.7171(2) 0.45202(14) 0.58645(14) 0.0648(8) Uani 1 1 d .
O1 O 0.64825(13) 0.57056(9) 0.80599(9) 0.0374(4) Uani 1 1 d .
O2 O 0.52076(13) 0.64998(9) 0.75884(9) 0.0384(4) Uani 1 1 d .
O3 O 0.84507(13) 0.67137(10) 0.88354(9) 0.0380(4) Uani 1 1 d .
O4 O 0.80927(12) 0.81085(9) 0.88292(8) 0.0328(4) Uani 1 1 d .
O5 O 0.80025(14) 0.70348(11) 0.72083(10) 0.0350(4) Uani 1 1 d .
O6 O 0.7434(2) 0.59230(13) 0.61472(11) 0.0721(6) Uani 1 1 d .

loop_
_atom_site_aniso_label
_atom_site_aniso_U_11
_atom_site_aniso_U_22
_atom_site_aniso_U_33
_atom_site_aniso_U_23
_atom_site_aniso_U_13
_atom_site_aniso_U_12
C1 0.0619(19) 0.0459(14) 0.0485(18) -0.0232(14) 0.0280(15) -0.0267(13)
C2 0.0561(18) 0.0481(15) 0.0497(18) -0.0187(14) 0.0248(15) -0.0294(13)
C3 0.0211(10) 0.0299(11) 0.0230(12) 0.0001(9) 0.0019(10) -0.0006(8)
C4 0.0372(13) 0.0415(14) 0.0446(16) -0.0222(12) 0.0171(12) -0.0151(10)
C5 0.0352(13) 0.0439(14) 0.0520(18) -0.0143(13) 0.0196(13) -0.0184(11)
C6 0.0304(12) 0.0213(10) 0.0278(13) -0.0060(9) 0.0039(11) -0.0074(9)
C7 0.0245(11) 0.0160(9) 0.0282(13) -0.0040(9) -0.0027(10) -0.0015(8)
C8 0.0356(13) 0.0242(11) 0.0449(16) -0.0025(11) -0.0220(13) -0.0010(9)
C9 0.0415(14) 0.0155(10) 0.0471(16) 0.0037(10) -0.0184(13) 0.0010(9)
C10 0.0298(12) 0.0235(11) 0.0381(15) 0.0027(10) -0.0179(12) -0.0017(9)
C11 0.0377(14) 0.0150(10) 0.0399(14) 0.0033(9) -0.0109(12) -0.0007(9)
C12 0.0172(10) 0.0396(12) 0.0184(11) 0.0005(10) 0.0049(10) -0.0013(9)
C13 0.0585(19) 0.070(2) 0.0420(18) -0.0030(16) -0.0037(16) -0.0017(16)
C14 0.343(9) 0.070(3) 0.066(3) -0.020(2) -0.035(4) -0.041(3)
C15 0.184(5) 0.050(2) 0.122(4) 0.013(2) -0.039(3) -0.012(2)
Cd3A 0.01875(8) 0.01602(8) 0.02381(9) -0.00154(6) -0.00224(7) -0.00009(5)
N1 0.0323(10) 0.0315(9) 0.0327(12) -0.0075(9) 0.0090(9) -0.0070(8)
N2 0.0261(10) 0.0172(8) 0.0299(11) 0.0014(8) -0.0083(9) -0.0023(7)
N3 0.099(2) 0.0429(14) 0.0528(17) -0.0073(12) -0.0126(16) -0.0127(12)
O1 0.0269(8) 0.0270(8) 0.0584(12) -0.0089(8) -0.0122(9) -0.0060(6)
O2 0.0430(9) 0.0146(7) 0.0577(12) -0.0006(8) -0.0112(9) -0.0034(7)
O3 0.0387(10) 0.0387(9) 0.0367(11) -0.0110(8) -0.0137(8) 0.0029(7)
O4 0.0255(8) 0.0361(8) 0.0368(10) 0.0122(7) -0.0088(8) -0.0011(6)
O5 0.0384(10) 0.0354(10) 0.0312(11) -0.0059(8) 0.0017(9) 0.0028(8)
O6 0.1048(18) 0.0532(12) 0.0584(15) -0.0166(11) -0.0041(15) -0.0156(12)

loop_
_atom_type_symbol
_atom_type_description
_atom_type_scat_dispersion_real
_atom_type_scat_dispersion_imag
_atom_type_scat_source
C C 0.0033 0.0016 'International Tables Vol C Tables 4.2.6.8 and 6.1.1.4'
H H 0.0000 0.0000 'International Tables Vol C Tables 4.2.6.8 and 6.1.1.4'
N N 0.0061 0.0033 'International Tables Vol C Tables 4.2.6.8 and 6.1.1.4'
O O 0.0106 0.0060 'International Tables Vol C Tables 4.2.6.8 and 6.1.1.4'
Cd Cd -0.8075 1.2024 'International Tables Vol C Tables 4.2.6.8 and 6.1.1.4'

loop_
_geom_angle_atom_site_label_1
_geom_angle_atom_site_label_2
_geom_angle_atom_site_label_3
_geom_angle
_geom_angle_site_symmetry_1
_geom_angle_site_symmetry_3
N1 C1 C2 123.8(2) . .
N1 C1 H1A 118.1 . .
C2 C1 H1A 118.1 . .
C1 C2 C3 120.5(2) . .
C1 C2 H2A 119.8 . .
C3 C2 H2A 119.8 . .
C2 C3 C4 116.4(2) . .
C2 C3 C12 121.1(2) . 3_467
C4 C3 C12 122.4(2) . 3_467
C5 C4 C3 119.4(2) . .
C5 C4 H4A 120.3 . .
C3 C4 H4A 120.3 . .
N1 C5 C4 124.4(2) . .
N1 C5 H5A 117.8 . .
C4 C5 H5A 117.8 . .
O1 C6 O2 123.47(18) . .
O1 C6 C7 117.88(18) . .
O2 C6 C7 118.6(2) . .
C11 C7 C8 118.06(18) . .
C11 C7 C6 122.02(18) . .
C8 C7 C6 119.9(2) . .
C7 C8 C9 119.1(2) . .
C7 C8 H8A 120.4 . .
C9 C8 H8A 120.4 . .
N2 C9 C8 123.4(2) . .
N2 C9 H9A 118.3 . .
C8 C9 H9A 118.3 . .
N2 C10 C11 123.1(2) . .
N2 C10 H10A 118.4 . .
C11 C10 H10A 118.4 . .
C7 C11 C10 119.20(19) . .
C7 C11 H11A 120.4 . .
C10 C11 H11A 120.4 . .
O4 C12 O3 123.3(2) . .
O4 C12 C3 118.3(2) . 3_567
O3 C12 C3 118.26(19) . 3_567
O6 C13 N3 126.2(3) . .
O6 C13 H13A 116.9 . .
N3 C13 H13A 116.9 . .
N3 C14 H14B 109.5 . .
N3 C14 H14C 109.5 . .
H14B C14 H14C 109.5 . .
N3 C14 H14A 109.5 . .
H14B C14 H14A 109.5 . .
H14C C14 H14A 109.5 . .
N3 C15 H15B 109.5 . .
N3 C15 H15C 109.5 . .
H15B C15 H15C 109.5 . .
N3 C15 H15A 109.5 . .
H15B C15 H15A 109.5 . .
H15C C15 H15A 109.5 . .
O5 Cd3A O1 88.10(6) . .
O5 Cd3A N2 94.08(6) . 4_656
O1 Cd3A N2 135.89(6) . 4_656
O5 Cd3A N1 173.80(6) . .
O1 Cd3A N1 90.05(6) . .
N2 Cd3A N1 91.37(6) 4_656 .
O5 Cd3A O3 84.69(6) . .
O1 Cd3A O3 86.61(5) . .
N2 Cd3A O3 137.49(6) 4_656 .
N1 Cd3A O3 89.30(6) . .
O5 Cd3A O4 95.05(6) . .
O1 Cd3A O4 140.23(5) . .
N2 Cd3A O4 83.53(5) 4_656 .
N1 Cd3A O4 82.62(6) . .
O3 Cd3A O4 54.42(5) . .
O5 Cd3A O2 95.66(6) . .
O1 Cd3A O2 52.95(5) . .
N2 Cd3A O2 83.04(5) 4_656 .
N1 Cd3A O2 87.93(6) . .
O3 Cd3A O2 139.44(5) . .
O4 Cd3A O2 163.36(5) . .
C1 N1 C5 115.4(2) . .
C1 N1 Cd3A 121.43(15) . .
C5 N1 Cd3A 122.71(14) . .
C9 N2 C10 117.05(17) . .
C9 N2 Cd3A 121.08(13) . 4_646
C10 N2 Cd3A 121.61(14) . 4_646
C13 N3 C14 118.7(3) . .
C13 N3 C15 122.8(3) . .
C14 N3 C15 118.5(3) . .
C6 O1 Cd3A 97.51(12) . .
C6 O2 Cd3A 86.06(13) . .
C12 O3 Cd3A 91.62(12) . .
C12 O4 Cd3A 90.29(13) . .
Cd3A O5 H3A 117.1(19) . .
Cd3A O5 H3B 108(2) . .
H3A O5 H3B 107(3) . .

loop_
_geom_bond_atom_site_label_1
_geom_bond_atom_site_label_2
_geom_bond_distance
_geom_bond_site_symmetry_2
C1 N1 1.329(3) .
C1 C2 1.363(3) .
C1 H1A 0.9300 .
C2 C3 1.370(3) .
C2 H2A 0.9300 .
C3 C4 1.380(3) .
C3 C12 1.490(3) 3_467
C4 C5 1.367(3) .
C4 H4A 0.9300 .
C5 N1 1.332(3) .
C5 H5A 0.9300 .
C6 O1 1.238(3) .
C6 O2 1.244(2) .
C6 C7 1.516(3) .
C7 C11 1.371(3) .
C7 C8 1.382(3) .
C8 C9 1.386(3) .
C8 H8A 0.9300 .
C9 N2 1.326(3) .
C9 H9A 0.9300 .
C10 N2 1.340(2) .
C10 C11 1.389(3) .
C10 H10A 0.9300 .
C11 H11A 0.9300 .
C12 O4 1.253(2) .
C12 O3 1.256(2) .
C12 C3 1.490(3) 3_567
C13 O6 1.219(3) .
C13 N3 1.320(3) .
C13 H13A 0.9300 .
C14 N3 1.430(4) .
C14 H14B 0.9600 .
C14 H14C 0.9600 .
C14 H14A 0.9600 .
C15 N3 1.445(4) .
C15 H15B 0.9600 .
C15 H15C 0.9600 .
C15 H15A 0.9600 .
Cd3A O5 2.3091(18) .
Cd3A O1 2.3203(14) .
Cd3A N2 2.3467(15) 4_656
Cd3A N1 2.3857(18) .
Cd3A O3 2.3991(15) .
Cd3A O4 2.4293(15) .
Cd3A O2 2.5609(15) .
N2 Cd3A 2.3467(15) 4_646
O5 H3A 0.75(2) .
O5 H3B 0.68(2) .

loop_
_geom_torsion_atom_site_label_1
_geom_torsion_atom_site_label_2
_geom_torsion_atom_site_label_3
_geom_torsion_atom_site_label_4
_geom_torsion
_geom_torsion_site_symmetry_1
_geom_torsion_site_symmetry_4
N1 C1 C2 C3 1.9(5) . .
C1 C2 C3 C4 -3.7(4) . .
C1 C2 C3 C12 172.6(2) . 3_467
C2 C3 C4 C5 2.3(4) . .
C12 C3 C4 C5 -173.9(2) 3_467 .
C3 C4 C5 N1 1.0(4) . .
O1 C6 C7 C11 -164.9(2) . .
O2 C6 C7 C11 16.8(3) . .
O1 C6 C7 C8 15.2(3) . .
O2 C6 C7 C8 -163.1(2) . .
C11 C7 C8 C9 0.8(4) . .
C6 C7 C8 C9 -179.3(2) . .
C7 C8 C9 N2 0.3(4) . .
C8 C7 C11 C10 -0.9(3) . .
C6 C7 C11 C10 179.2(2) . .
N2 C10 C11 C7 -0.2(4) . .
C2 C1 N1 C5 1.4(4) . .
C2 C1 N1 Cd3A -171.1(2) . .
C4 C5 N1 C1 -2.9(4) . .
C4 C5 N1 Cd3A 169.5(2) . .
O5 Cd3A N1 C1 -98.1(6) . .
O1 Cd3A N1 C1 -25.6(2) . .
N2 Cd3A N1 C1 110.3(2) 4_656 .
O3 Cd3A N1 C1 -112.2(2) . .
O4 Cd3A N1 C1 -166.4(2) . .
O2 Cd3A N1 C1 27.3(2) . .
O5 Cd3A N1 C5 90.0(6) . .
O1 Cd3A N1 C5 162.53(19) . .
N2 Cd3A N1 C5 -61.57(19) 4_656 .
O3 Cd3A N1 C5 75.92(19) . .
O4 Cd3A N1 C5 21.73(18) . .
O2 Cd3A N1 C5 -144.56(19) . .
C8 C9 N2 C10 -1.4(4) . .
C8 C9 N2 Cd3A 172.87(19) . 4_646
C11 C10 N2 C9 1.3(3) . .
C11 C10 N2 Cd3A -172.92(17) . 4_646
O6 C13 N3 C14 0.4(6) . .
O6 C13 N3 C15 -179.3(3) . .
O2 C6 O1 Cd3A -0.5(3) . .
C7 C6 O1 Cd3A -178.68(16) . .
O5 Cd3A O1 C6 -98.28(14) . .
N2 Cd3A O1 C6 -4.39(18) 4_656 .
N1 Cd3A O1 C6 87.63(14) . .
O3 Cd3A O1 C6 176.93(14) . .
O4 Cd3A O1 C6 166.10(12) . .
O2 Cd3A O1 C6 0.26(13) . .
O1 C6 O2 Cd3A 0.5(2) . .
C7 C6 O2 Cd3A 178.61(18) . .
O5 Cd3A O2 C6 83.04(14) . .
O1 Cd3A O2 C6 -0.26(13) . .
N2 Cd3A O2 C6 176.48(14) 4_656 .
N1 Cd3A O2 C6 -91.89(14) . .
O3 Cd3A O2 C6 -5.39(17) . .
O4 Cd3A O2 C6 -147.11(17) . .
O4 C12 O3 Cd3A -6.2(2) . .
C3 C12 O3 Cd3A 170.02(17) 3_567 .
O5 Cd3A O3 C12 103.36(13) . .
O1 Cd3A O3 C12 -168.24(13) . .
N2 Cd3A O3 C12 13.12(17) 4_656 .
N1 Cd3A O3 C12 -78.15(13) . .
O4 Cd3A O3 C12 3.27(12) . .
O2 Cd3A O3 C12 -164.14(12) . .
O3 C12 O4 Cd3A 6.1(2) . .
C3 C12 O4 Cd3A -170.10(17) 3_567 .
O5 Cd3A O4 C12 -83.04(13) . .
O1 Cd3A O4 C12 10.06(16) . .
N2 Cd3A O4 C12 -176.59(13) 4_656 .
N1 Cd3A O4 C12 91.18(12) . .
O3 Cd3A O4 C12 -3.27(12) . .
O2 Cd3A O4 C12 147.04(18) . .
